data_4102748
loop_
_publ_author_name
'Donald J. Knobloch'
'Emil Lobkovsky'
'Paul J. Chirik'

_publ_section_title
;
 Carbon Monoxide-Induced Dinitrogen Cleavage with Group 4 Metallocenes:
 Reaction Scope and Coupling to N-H Bond Formation and CO Deoxygenation
;
_journal_name_full 'Journal of the American Chemical Society'
_journal_page_first 10553
_journal_page_last 10564
_journal_paper_doi 10.1021/ja104025v
_journal_volume 132
_journal_year 2010
_chemical_formula_moiety 'C37 H54 Hf2 N2 O'
_chemical_formula_sum 'C37 H54 Hf2 N2 O'
_chemical_formula_weight 899.80
_chemical_name_systematic
; 
 ? 
;
_space_group_IT_number 14
_symmetry_cell_setting monoclinic
_symmetry_space_group_name_Hall '-P 2yn'
_symmetry_space_group_name_H-M 'P 1 21/n 1'
_atom_sites_solution_hydrogens mixed
_atom_sites_solution_primary direct
_atom_sites_solution_secondary difmap
_audit_creation_method SHELXL-97
_cell_angle_alpha 90.00
_cell_angle_beta 110.989(4)
_cell_angle_gamma 90.00
_cell_formula_units_Z 4
_cell_length_a 9.2673(7)
_cell_length_b 41.759(3)
_cell_length_c 9.3478(7)
_cell_measurement_reflns_used 9956
_cell_measurement_temperature 173(2)
_cell_measurement_theta_max 28.38
_cell_measurement_theta_min 2.38
_cell_volume 3377.5(4)
_computing_cell_refinement 'Bruker SAINT+'
_computing_data_collection 'Bruker APEX2'
_computing_data_reduction 'Bruker SAINT+'
_computing_molecular_graphics 'Bruker SHELXTL'
_computing_publication_material 'Bruker SHELXTL'
_computing_structure_refinement 'SHELXL-97 (Sheldrick, 1997)'
_computing_structure_solution 'SHELXS-97 (Sheldrick, 1990)'
_diffrn_ambient_temperature 173(2)
_diffrn_measured_fraction_theta_full 0.990
_diffrn_measured_fraction_theta_max 0.990
_diffrn_measurement_device_type 'Bruker X8 APEX II diffractometer'
_diffrn_measurement_method 'phi and omega scans'
_diffrn_radiation_monochromator graphite
_diffrn_radiation_source 'fine-focus sealed tube'
_diffrn_radiation_type MoK\a
_diffrn_radiation_wavelength 0.71073
_diffrn_reflns_av_R_equivalents 0.0276
_diffrn_reflns_av_sigmaI/netI 0.0283
_diffrn_reflns_limit_h_max 12
_diffrn_reflns_limit_h_min -12
_diffrn_reflns_limit_k_max 55
_diffrn_reflns_limit_k_min -55
_diffrn_reflns_limit_l_max 12
_diffrn_reflns_limit_l_min -12
_diffrn_reflns_number 32938
_diffrn_reflns_theta_full 28.40
_diffrn_reflns_theta_max 28.40
_diffrn_reflns_theta_min 1.95
_diffrn_standards_number 0
_exptl_absorpt_coefficient_mu 6.174
_exptl_absorpt_correction_T_max 0.6718
_exptl_absorpt_correction_T_min 0.2588
_exptl_absorpt_correction_type multi-scan
_exptl_absorpt_process_details SADABS
_exptl_crystal_colour colourless
_exptl_crystal_density_diffrn 1.770
_exptl_crystal_density_method 'not measured'
_exptl_crystal_description plate
_exptl_crystal_F_000 1768
_exptl_crystal_size_max 0.30
_exptl_crystal_size_mid 0.25
_exptl_crystal_size_min 0.07
_refine_diff_density_max 1.366
_refine_diff_density_min -1.549
_refine_diff_density_rms 0.127
_refine_ls_extinction_method none
_refine_ls_goodness_of_fit_ref 1.015
_refine_ls_hydrogen_treatment mixed
_refine_ls_matrix_type full
_refine_ls_number_parameters 396
_refine_ls_number_reflns 8412
_refine_ls_number_restraints 0
_refine_ls_restrained_S_all 1.015
_refine_ls_R_factor_all 0.0358
_refine_ls_R_factor_gt 0.0310
_refine_ls_shift/su_max 0.004
_refine_ls_shift/su_mean 0.000
_refine_ls_structure_factor_coef Fsqd
_refine_ls_weighting_details 'calc w=1/[\s^2^(Fo^2^)+(0.0532P)^2^+11.2466P] where P=(Fo^2^+2Fc^2^)/3'
_refine_ls_weighting_scheme calc
_refine_ls_wR_factor_gt 0.0880
_refine_ls_wR_factor_ref 0.0908
_reflns_number_gt 7657
_reflns_number_total 8412
_reflns_threshold_expression >2sigma(I)
_cod_data_source_file ja104025v_si_001_3.cif
_cod_data_source_block djk21
_cod_original_cell_volume 3377.5(5)
_cod_database_code 4102748

loop_
_symmetry_equiv_pos_as_xyz
'x, y, z'
'-x+1/2, y+1/2, -z+1/2'
'-x, -y, -z'
'x-1/2, -y-1/2, z-1/2'

loop_
_atom_site_label
_atom_site_type_symbol
_atom_site_fract_x
_atom_site_fract_y
_atom_site_fract_z
_atom_site_U_iso_or_equiv
_atom_site_adp_type
_atom_site_occupancy
_atom_site_symmetry_multiplicity
_atom_site_calc_flag
_atom_site_refinement_flags
Hf1 Hf 0.30392(2) 0.083259(4) 0.74956(2) 0.01804(6) Uani 1 1 d .
Hf2 Hf 0.21661(2) 0.169990(4) 0.87083(2) 0.01813(6) Uani 1 1 d .
O1 O -0.1591(6) 0.04073(14) 0.6773(8) 0.0699(16) Uani 1 1 d .
N1 N 0.0750(5) 0.06821(10) 0.7236(5) 0.0256(9) Uani 1 1 d .
N2 N 0.3073(5) 0.12559(9) 0.8600(4) 0.0211(8) Uani 1 1 d .
H2A H 0.3877 0.1240 0.9458 0.025 Uiso 1 1 calc R
C1 C 0.5009(6) 0.03985(12) 0.8252(6) 0.0260(10) Uani 1 1 d .
H1A H 0.5552 0.0310 0.7588 0.031 Uiso 1 1 calc R
C2 C 0.5606(6) 0.06386(12) 0.9380(6) 0.0258(10) Uani 1 1 d .
C3 C 0.4674(6) 0.06504(12) 1.0279(5) 0.0247(10) Uani 1 1 d .
C4 C 0.3482(6) 0.04188(12) 0.9697(6) 0.0266(10) Uani 1 1 d .
C5 C 0.3694(6) 0.02632(12) 0.8427(6) 0.0273(10) Uani 1 1 d .
C6 C 0.2931(6) 0.12029(11) 0.5375(5) 0.0232(9) Uani 1 1 d .
H6A H 0.3031 0.1441 0.5461 0.028 Uiso 1 1 calc R
C7 C 0.1520(6) 0.10320(12) 0.4814(5) 0.0230(9) Uani 1 1 d .
C8 C 0.1877(6) 0.07136(12) 0.4583(5) 0.0232(9) Uani 1 1 d .
C9 C 0.3463(6) 0.06816(11) 0.4984(5) 0.0239(10) Uani 1 1 d .
C10 C 0.4149(6) 0.09875(12) 0.5507(5) 0.0241(10) Uani 1 1 d .
C11 C 0.3278(6) 0.21799(12) 1.0252(6) 0.0306(11) Uani 1 1 d .
H11A H 0.2756 0.2309 1.0827 0.037 Uiso 1 1 calc R
C12 C 0.4313(6) 0.19277(13) 1.0879(6) 0.0318(11) Uani 1 1 d .
C13 C 0.5029(6) 0.18537(12) 0.9794(7) 0.0312(12) Uani 1 1 d .
C14 C 0.4361(6) 0.20490(13) 0.8502(7) 0.0324(12) Uani 1 1 d .
C15 C 0.3277(6) 0.22560(12) 0.8785(7) 0.0332(12) Uani 1 1 d .
C16 C -0.0351(5) 0.14356(12) 0.8154(6) 0.0241(10) Uani 1 1 d .
H16A H -0.0709 0.1242 0.7495 0.029 Uiso 1 1 calc R
C17 C -0.0761(6) 0.17533(12) 0.7668(6) 0.0248(10) Uani 1 1 d .
C18 C -0.0289(5) 0.19494(12) 0.9001(6) 0.0254(10) Uani 1 1 d .
C19 C 0.0415(6) 0.17489(12) 1.0288(6) 0.0260(10) Uani 1 1 d .
C20 C 0.0364(5) 0.14313(12) 0.9759(6) 0.0247(10) Uani 1 1 d .
C21 C 0.7167(6) 0.07933(14) 0.9742(7) 0.0355(13) Uani 1 1 d .
H21A H 0.7954 0.0666 1.0514 0.053 Uiso 1 1 calc R
H21B H 0.7147 0.1010 1.0139 0.053 Uiso 1 1 calc R
H21C H 0.7414 0.0805 0.8808 0.053 Uiso 1 1 calc R
C22 C 0.5011(7) 0.08466(14) 1.1707(6) 0.0341(12) Uani 1 1 d .
H22A H 0.5925 0.0760 1.2517 0.051 Uiso 1 1 calc R
H22B H 0.4122 0.0838 1.2041 0.051 Uiso 1 1 calc R
H22C H 0.5205 0.1069 1.1496 0.051 Uiso 1 1 calc R
C23 C 0.2310(7) 0.03190(14) 1.0367(6) 0.0345(12) Uani 1 1 d .
H23A H 0.1308 0.0288 0.9542 0.052 Uiso 1 1 calc R
H23B H 0.2218 0.0486 1.1068 0.052 Uiso 1 1 calc R
H23C H 0.2637 0.0118 1.0930 0.052 Uiso 1 1 calc R
C24 C 0.2761(7) -0.00136(12) 0.7566(7) 0.0374(13) Uani 1 1 d .
H24A H 0.1665 0.0046 0.7155 0.056 Uiso 1 1 calc R
H24B H 0.2904 -0.0197 0.8257 0.056 Uiso 1 1 calc R
H24C H 0.3101 -0.0071 0.6720 0.056 Uiso 1 1 calc R
C25 C -0.0066(6) 0.11764(14) 0.4396(6) 0.0332(12) Uani 1 1 d .
H25A H -0.0581 0.1176 0.3279 0.050 Uiso 1 1 calc R
H25B H 0.0025 0.1397 0.4774 0.050 Uiso 1 1 calc R
H25C H -0.0674 0.1051 0.4862 0.050 Uiso 1 1 calc R
C26 C 0.0705(7) 0.04544(14) 0.3878(6) 0.0333(12) Uani 1 1 d .
H26A H 0.0466 0.0449 0.2769 0.050 Uiso 1 1 calc R
H26B H -0.0241 0.0499 0.4084 0.050 Uiso 1 1 calc R
H26C H 0.1127 0.0247 0.4323 0.050 Uiso 1 1 calc R
C27 C 0.4288(7) 0.03962(12) 0.4686(6) 0.0296(11) Uani 1 1 d .
H27A H 0.3921 0.0202 0.5040 0.044 Uiso 1 1 calc R
H27B H 0.5402 0.0420 0.5238 0.044 Uiso 1 1 calc R
H27C H 0.4081 0.0379 0.3585 0.044 Uiso 1 1 calc R
C28 C 0.5815(6) 0.10801(13) 0.5894(6) 0.0303(11) Uani 1 1 d .
H28A H 0.5966 0.1160 0.4972 0.045 Uiso 1 1 calc R
H28B H 0.6474 0.0893 0.6286 0.045 Uiso 1 1 calc R
H28C H 0.6089 0.1248 0.6677 0.045 Uiso 1 1 calc R
C29 C 0.4763(7) 0.17922(16) 1.2465(7) 0.0428(15) Uani 1 1 d .
H29A H 0.4404 0.1935 1.3099 0.064 Uiso 1 1 calc R
H29B H 0.5890 0.1772 1.2916 0.064 Uiso 1 1 calc R
H29C H 0.4289 0.1581 1.2417 0.064 Uiso 1 1 calc R
C30 C 0.6343(7) 0.16275(16) 1.0035(9) 0.0466(16) Uani 1 1 d .
H30A H 0.7322 0.1744 1.0462 0.070 Uiso 1 1 calc R
H30B H 0.6262 0.1532 0.9053 0.070 Uiso 1 1 calc R
H30C H 0.6306 0.1458 1.0748 0.070 Uiso 1 1 calc R
C31 C 0.4799(8) 0.20540(17) 0.7105(9) 0.0500(17) Uani 1 1 d .
H31A H 0.5580 0.2220 0.7220 0.075 Uiso 1 1 calc R
H31B H 0.3882 0.2100 0.6199 0.075 Uiso 1 1 calc R
H31C H 0.5222 0.1845 0.6982 0.075 Uiso 1 1 calc R
C32 C 0.2404(9) 0.25158(15) 0.7730(9) 0.0539(18) Uani 1 1 d .
H32A H 0.1725 0.2624 0.8175 0.081 Uiso 1 1 calc R
H32B H 0.1781 0.2423 0.6738 0.081 Uiso 1 1 calc R
H32C H 0.3134 0.2671 0.7586 0.081 Uiso 1 1 calc R
C33 C -0.1688(6) 0.18703(14) 0.6068(6) 0.0340(12) Uani 1 1 d .
H33A H -0.1678 0.1707 0.5320 0.051 Uiso 1 1 calc R
H33B H -0.1230 0.2068 0.5863 0.051 Uiso 1 1 calc R
H33C H -0.2756 0.1911 0.5986 0.051 Uiso 1 1 calc R
C34 C -0.0671(7) 0.22974(14) 0.9040(7) 0.0387(13) Uani 1 1 d .
H34A H -0.1545 0.2320 0.9389 0.058 Uiso 1 1 calc R
H34B H -0.0947 0.2388 0.8010 0.058 Uiso 1 1 calc R
H34C H 0.0228 0.2411 0.9746 0.058 Uiso 1 1 calc R
C35 C 0.0848(7) 0.18514(15) 1.1938(6) 0.0353(12) Uani 1 1 d .
H35A H 0.1412 0.2055 1.2097 0.053 Uiso 1 1 calc R
H35B H 0.1505 0.1687 1.2610 0.053 Uiso 1 1 calc R
H35C H -0.0091 0.1879 1.2178 0.053 Uiso 1 1 calc R
C36 C 0.0893(6) 0.11390(13) 1.0744(6) 0.0316(11) Uani 1 1 d .
H36A H 0.0103 0.1077 1.1160 0.047 Uiso 1 1 calc R
H36B H 0.1862 0.1186 1.1588 0.047 Uiso 1 1 calc R
H36C H 0.1060 0.0963 1.0125 0.047 Uiso 1 1 calc R
C37 C -0.0405(6) 0.05494(13) 0.7015(7) 0.0317(11) Uani 1 1 d .
H1M H 0.150(5) 0.1850(11) 0.646(5) 0.010 Uiso 1 1 d .

loop_
_atom_site_aniso_label
_atom_site_aniso_U_11
_atom_site_aniso_U_22
_atom_site_aniso_U_33
_atom_site_aniso_U_23
_atom_site_aniso_U_13
_atom_site_aniso_U_12
Hf1 0.01678(10) 0.01786(10) 0.01791(10) 0.00091(6) 0.00428(7) 0.00014(6)
Hf2 0.01641(10) 0.01576(10) 0.02114(10) 0.00008(6) 0.00542(8) -0.00058(6)
O1 0.034(3) 0.062(3) 0.112(5) -0.003(3) 0.024(3) -0.013(2)
N1 0.031(2) 0.020(2) 0.025(2) -0.0016(16) 0.0097(18) -0.0020(17)
N2 0.0198(19) 0.022(2) 0.0203(18) -0.0037(15) 0.0062(15) 0.0010(15)
C1 0.029(3) 0.023(2) 0.025(2) 0.0044(19) 0.008(2) 0.009(2)
C2 0.023(2) 0.024(2) 0.026(2) 0.0065(19) 0.004(2) -0.0014(19)
C3 0.025(2) 0.025(2) 0.020(2) 0.0033(18) 0.0037(19) -0.0031(19)
C4 0.030(3) 0.021(2) 0.027(2) 0.0067(19) 0.007(2) -0.003(2)
C5 0.032(3) 0.019(2) 0.027(2) 0.0053(19) 0.006(2) 0.002(2)
C6 0.031(3) 0.016(2) 0.022(2) 0.0042(17) 0.0092(19) 0.0030(18)
C7 0.024(2) 0.025(2) 0.020(2) 0.0033(18) 0.0080(19) 0.0031(19)
C8 0.026(2) 0.025(2) 0.016(2) -0.0009(17) 0.0044(18) -0.0004(19)
C9 0.032(3) 0.018(2) 0.021(2) -0.0027(17) 0.008(2) -0.0037(19)
C10 0.023(2) 0.027(2) 0.023(2) 0.0044(19) 0.0099(19) 0.0017(19)
C11 0.030(3) 0.022(2) 0.034(3) -0.008(2) 0.005(2) -0.007(2)
C12 0.027(3) 0.025(3) 0.037(3) -0.003(2) 0.004(2) -0.009(2)
C13 0.018(2) 0.021(2) 0.049(3) 0.001(2) 0.006(2) -0.0046(19)
C14 0.030(3) 0.023(2) 0.049(3) 0.004(2) 0.020(3) -0.005(2)
C15 0.032(3) 0.020(2) 0.048(3) 0.001(2) 0.015(3) -0.004(2)
C16 0.014(2) 0.027(2) 0.032(2) -0.0021(19) 0.0086(19) -0.0045(18)
C17 0.018(2) 0.028(2) 0.025(2) -0.0014(19) 0.0047(19) 0.0013(19)
C18 0.020(2) 0.026(2) 0.032(3) -0.003(2) 0.011(2) 0.0040(19)
C19 0.021(2) 0.027(2) 0.031(3) -0.003(2) 0.010(2) 0.0016(19)
C20 0.020(2) 0.024(2) 0.036(3) 0.004(2) 0.016(2) -0.0001(18)
C21 0.022(3) 0.042(3) 0.034(3) 0.010(2) 0.000(2) 0.001(2)
C22 0.039(3) 0.037(3) 0.023(2) 0.000(2) 0.007(2) -0.004(2)
C23 0.037(3) 0.037(3) 0.032(3) 0.011(2) 0.014(2) -0.005(2)
C24 0.047(3) 0.019(2) 0.037(3) 0.003(2) 0.004(3) 0.000(2)
C25 0.030(3) 0.037(3) 0.029(3) 0.010(2) 0.007(2) 0.008(2)
C26 0.033(3) 0.036(3) 0.026(2) -0.006(2) 0.004(2) -0.004(2)
C27 0.038(3) 0.024(2) 0.027(2) -0.001(2) 0.013(2) 0.004(2)
C28 0.029(3) 0.034(3) 0.032(3) 0.001(2) 0.016(2) -0.004(2)
C29 0.035(3) 0.042(3) 0.037(3) -0.002(3) -0.004(3) -0.011(3)
C30 0.022(3) 0.046(4) 0.071(5) 0.012(3) 0.016(3) 0.005(3)
C31 0.051(4) 0.045(4) 0.071(5) 0.007(3) 0.042(4) -0.004(3)
C32 0.053(4) 0.031(3) 0.079(5) 0.020(3) 0.025(4) 0.009(3)
C33 0.024(3) 0.039(3) 0.033(3) 0.000(2) 0.003(2) 0.007(2)
C34 0.036(3) 0.029(3) 0.048(3) -0.005(2) 0.013(3) 0.010(2)
C35 0.043(3) 0.040(3) 0.027(3) -0.004(2) 0.018(2) 0.001(3)
C36 0.031(3) 0.030(3) 0.039(3) 0.007(2) 0.018(2) -0.004(2)
C37 0.021(2) 0.030(3) 0.041(3) -0.003(2) 0.008(2) -0.005(2)

loop_
_atom_type_symbol
_atom_type_description
_atom_type_scat_dispersion_real
_atom_type_scat_dispersion_imag
_atom_type_scat_source
C C 0.0033 0.0016 'International Tables Vol C Tables 4.2.6.8 and 6.1.1.4'
H H 0.0000 0.0000 'International Tables Vol C Tables 4.2.6.8 and 6.1.1.4'
N N 0.0061 0.0033 'International Tables Vol C Tables 4.2.6.8 and 6.1.1.4'
O O 0.0106 0.0060 'International Tables Vol C Tables 4.2.6.8 and 6.1.1.4'
Hf Hf -0.5830 6.1852 'International Tables Vol C Tables 4.2.6.8 and 6.1.1.4'

loop_
_geom_angle_atom_site_label_1
_geom_angle_atom_site_label_2
_geom_angle_atom_site_label_3
_geom_angle
N2 Hf1 N1 98.42(16)
N2 Hf1 C6 81.60(15)
N1 Hf1 C6 109.68(16)
N2 Hf1 C1 127.60(16)
N1 Hf1 C1 114.48(17)
C6 Hf1 C1 119.69(16)
N2 Hf1 C10 102.44(16)
N1 Hf1 C10 130.08(16)
C6 Hf1 C10 32.85(16)
C1 Hf1 C10 86.83(16)
N2 Hf1 C5 132.93(16)
N1 Hf1 C5 82.47(17)
C6 Hf1 C5 142.62(16)
C1 Hf1 C5 32.49(17)
C10 Hf1 C5 112.68(17)
N2 Hf1 C2 94.85(16)
N1 Hf1 C2 129.07(16)
C6 Hf1 C2 120.84(16)
C1 Hf1 C2 32.76(16)
C10 Hf1 C2 93.77(16)
C5 Hf1 C2 53.87(16)
N2 Hf1 C7 96.79(16)
N1 Hf1 C7 78.93(16)
C6 Hf1 C7 32.70(16)
C1 Hf1 C7 127.65(16)
C10 Hf1 C7 54.04(15)
C5 Hf1 C7 128.95(16)
C2 Hf1 C7 147.45(16)
N2 Hf1 C9 133.52(15)
N1 Hf1 C9 106.94(15)
C6 Hf1 C9 53.53(15)
C1 Hf1 C9 75.32(16)
C10 Hf1 C9 32.55(15)
C5 Hf1 C9 89.29(16)
C2 Hf1 C9 98.21(16)
C7 Hf1 C9 52.79(15)
N2 Hf1 C8 128.50(15)
N1 Hf1 C8 78.62(16)
C6 Hf1 C8 53.07(15)
C1 Hf1 C8 98.36(16)
C10 Hf1 C8 52.98(16)
C5 Hf1 C8 98.03(16)
C2 Hf1 C8 127.07(16)
C7 Hf1 C8 31.78(15)
C9 Hf1 C8 31.05(16)
N2 Hf1 C4 101.84(16)
N1 Hf1 C4 76.35(16)
C6 Hf1 C4 172.72(17)
C1 Hf1 C4 53.15(17)
C10 Hf1 C4 139.96(16)
C5 Hf1 C4 32.23(16)
C2 Hf1 C4 52.80(16)
C7 Hf1 C4 150.86(16)
C9 Hf1 C4 121.46(16)
C8 Hf1 C4 126.25(16)
N2 Hf1 C3 81.36(16)
N1 Hf1 C3 102.99(15)
C6 Hf1 C3 144.93(16)
C1 Hf1 C3 53.14(16)
C10 Hf1 C3 124.59(16)
C5 Hf1 C3 53.22(16)
C2 Hf1 C3 31.66(16)
C7 Hf1 C3 177.49(16)
C9 Hf1 C3 127.54(16)
C8 Hf1 C3 149.91(16)
C4 Hf1 C3 31.63(15)
H1M Hf2 N2 101.7(13)
H1M Hf2 C12 125.4(13)
N2 Hf2 C12 99.49(17)
H1M Hf2 C16 90.4(13)
N2 Hf2 C16 87.62(16)
C12 Hf2 C16 140.36(18)
H1M Hf2 C11 105.0(13)
N2 Hf2 C11 132.01(17)
C12 Hf2 C11 33.03(18)
C16 Hf2 C11 130.74(18)
H1M Hf2 C20 122.8(13)
N2 Hf2 C20 87.53(16)
C12 Hf2 C20 107.87(18)
C16 Hf2 C20 33.01(16)
C11 Hf2 C20 109.51(18)
H1M Hf2 C15 73.7(13)
N2 Hf2 C15 131.34(17)
C12 Hf2 C15 54.75(18)
C16 Hf2 C15 139.68(17)
C11 Hf2 C15 32.67(18)
C20 Hf2 C15 136.59(18)
H1M Hf2 C17 72.3(13)
N2 Hf2 C17 117.38(16)
C12 Hf2 C17 135.75(18)
C16 Hf2 C17 32.66(16)
C11 Hf2 C17 108.49(17)
C20 Hf2 C17 54.21(16)
C15 Hf2 C17 107.33(17)
H1M Hf2 C13 102.5(13)
N2 Hf2 C13 82.05(16)
C12 Hf2 C13 32.99(19)
C16 Hf2 C13 164.84(17)
C11 Hf2 C13 53.71(18)
C20 Hf2 C13 134.73(18)
C15 Hf2 C13 53.50(17)
C17 Hf2 C13 160.38(17)
H1M Hf2 C14 72.9(13)
N2 Hf2 C14 99.20(17)
C12 Hf2 C14 54.21(19)
C16 Hf2 C14 162.91(18)
C11 Hf2 C14 53.59(19)
C20 Hf2 C14 161.54(18)
C15 Hf2 C14 32.35(17)
C17 Hf2 C14 133.44(17)
C13 Hf2 C14 31.80(18)
H1M Hf2 C19 122.8(13)
N2 Hf2 C19 117.07(16)
C12 Hf2 C19 89.21(18)
C16 Hf2 C19 53.80(16)
C11 Hf2 C19 79.43(18)
C20 Hf2 C19 32.37(16)
C15 Hf2 C19 104.22(17)
C17 Hf2 C19 53.43(16)
C13 Hf2 C19 122.12(18)
C14 Hf2 C19 132.89(17)
H1M Hf2 C18 91.8(13)
N2 Hf2 C18 139.01(16)
C12 Hf2 C18 103.71(18)
C16 Hf2 C18 53.41(16)
C11 Hf2 C18 79.13(18)
C20 Hf2 C18 53.37(16)
C15 Hf2 C18 89.54(17)
C17 Hf2 C18 32.06(15)
C13 Hf2 C18 132.71(17)
C14 Hf2 C18 121.78(17)
C19 Hf2 C18 31.84(16)
C37 N1 Hf1 167.7(4)
Hf1 N2 Hf2 151.0(2)
C5 C1 C2 108.8(4)
C5 C1 Hf1 75.4(3)
C2 C1 Hf1 75.3(3)
C3 C2 C1 108.1(4)
C3 C2 C21 126.7(5)
C1 C2 C21 123.9(5)
C3 C2 Hf1 77.3(3)
C1 C2 Hf1 71.9(3)
C21 C2 Hf1 127.3(3)
C2 C3 C4 107.9(4)
C2 C3 C22 125.1(5)
C4 C3 C22 126.7(5)
C2 C3 Hf1 71.1(3)
C4 C3 Hf1 73.9(3)
C22 C3 Hf1 126.1(4)
C3 C4 C5 108.0(4)
C3 C4 C23 127.6(5)
C5 C4 C23 124.0(5)
C3 C4 Hf1 74.5(3)
C5 C4 Hf1 71.0(3)
C23 C4 Hf1 125.7(4)
C1 C5 C4 107.3(4)
C1 C5 C24 127.4(5)
C4 C5 C24 125.1(5)
C1 C5 Hf1 72.1(3)
C4 C5 Hf1 76.7(3)
C24 C5 Hf1 121.3(3)
C10 C6 C7 108.3(4)
C10 C6 Hf1 74.4(3)
C7 C6 Hf1 75.5(3)
C8 C7 C6 107.3(4)
C8 C7 C25 126.9(5)
C6 C7 C25 125.5(5)
C8 C7 Hf1 76.3(3)
C6 C7 Hf1 71.8(3)
C25 C7 Hf1 122.2(3)
C9 C8 C7 109.5(4)
C9 C8 C26 125.2(5)
C7 C8 C26 125.1(5)
C9 C8 Hf1 74.5(3)
C7 C8 Hf1 71.9(3)
C26 C8 Hf1 124.1(3)
C8 C9 C10 107.7(4)
C8 C9 C27 126.1(4)
C10 C9 C27 125.5(5)
C8 C9 Hf1 74.4(3)
C10 C9 Hf1 70.5(3)
C27 C9 Hf1 128.0(3)
C6 C10 C9 107.2(4)
C6 C10 C28 125.1(5)
C9 C10 C28 127.1(5)
C6 C10 Hf1 72.7(3)
C9 C10 Hf1 76.9(3)
C28 C10 Hf1 123.1(3)
C12 C11 C15 109.8(5)
C12 C11 Hf2 73.4(3)
C15 C11 Hf2 76.1(3)
C11 C12 C13 106.7(5)
C11 C12 C29 127.0(6)
C13 C12 C29 125.7(5)
C11 C12 Hf2 73.6(3)
C13 C12 Hf2 77.1(3)
C29 C12 Hf2 121.6(4)
C14 C13 C12 108.1(5)
C14 C13 C30 125.5(6)
C12 C13 C30 126.2(5)
C14 C13 Hf2 74.3(3)
C12 C13 Hf2 70.0(3)
C30 C13 Hf2 125.1(4)
C13 C14 C15 108.4(5)
C13 C14 C31 125.7(5)
C15 C14 C31 125.7(5)
C13 C14 Hf2 73.9(3)
C15 C14 Hf2 72.5(3)
C31 C14 Hf2 122.9(4)
C11 C15 C14 106.9(5)
C11 C15 C32 128.2(6)
C14 C15 C32 124.8(6)
C11 C15 Hf2 71.2(3)
C14 C15 Hf2 75.2(3)
C32 C15 Hf2 121.9(4)
C17 C16 C20 109.0(4)
C17 C16 Hf2 76.8(3)
C20 C16 Hf2 74.5(3)
C16 C17 C18 107.3(4)
C16 C17 C33 127.9(5)
C18 C17 C33 124.5(5)
C16 C17 Hf2 70.5(3)
C18 C17 Hf2 76.4(3)
C33 C17 Hf2 123.8(3)
C19 C18 C17 107.8(4)
C19 C18 C34 126.4(5)
C17 C18 C34 125.3(5)
C19 C18 Hf2 72.5(3)
C17 C18 Hf2 71.6(3)
C34 C18 Hf2 127.8(4)
C20 C19 C18 108.1(4)
C20 C19 C35 126.0(5)
C18 C19 C35 124.9(5)
C20 C19 Hf2 70.8(3)
C18 C19 Hf2 75.7(3)
C35 C19 Hf2 128.2(4)
C19 C20 C16 107.8(4)
C19 C20 C36 126.0(5)
C16 C20 C36 126.1(5)
C19 C20 Hf2 76.8(3)
C16 C20 Hf2 72.5(3)
C36 C20 Hf2 119.4(3)
N1 C37 O1 178.7(7)

loop_
_geom_bond_atom_site_label_1
_geom_bond_atom_site_label_2
_geom_bond_distance
Hf1 N2 2.042(4)
Hf1 N1 2.141(4)
Hf1 C6 2.488(4)
Hf1 C1 2.489(5)
Hf1 C10 2.510(5)
Hf1 C5 2.530(5)
Hf1 C2 2.533(5)
Hf1 C7 2.536(5)
Hf1 C9 2.593(5)
Hf1 C8 2.592(4)
Hf1 C4 2.604(5)
Hf1 C3 2.612(5)
Hf2 H1M 2.06(5)
Hf2 N2 2.053(4)
Hf2 C12 2.467(5)
Hf2 C16 2.463(5)
Hf2 C11 2.469(5)
Hf2 C20 2.488(5)
Hf2 C15 2.531(5)
Hf2 C17 2.543(5)
Hf2 C13 2.560(5)
Hf2 C14 2.566(5)
Hf2 C19 2.564(5)
Hf2 C18 2.605(5)
O1 C37 1.197(7)
N1 C37 1.157(7)
C1 C5 1.404(7)
C1 C2 1.417(7)
C2 C3 1.405(7)
C2 C21 1.508(7)
C3 C4 1.421(7)
C3 C22 1.501(7)
C4 C5 1.427(7)
C4 C23 1.494(7)
C5 C24 1.495(7)
C6 C10 1.413(7)
C6 C7 1.415(7)
C7 C8 1.405(7)
C7 C25 1.505(7)
C8 C9 1.388(7)
C8 C26 1.508(7)
C9 C10 1.432(7)
C9 C27 1.495(7)
C10 C28 1.505(7)
C11 C12 1.403(8)
C11 C15 1.407(8)
C12 C13 1.430(8)
C12 C29 1.500(8)
C13 C14 1.404(8)
C13 C30 1.493(8)
C14 C15 1.420(8)
C14 C31 1.500(8)
C15 C32 1.494(8)
C16 C17 1.410(7)
C16 C20 1.407(7)
C17 C18 1.422(7)
C17 C33 1.515(7)
C18 C19 1.418(7)
C18 C34 1.499(7)
C19 C20 1.410(7)
C19 C35 1.510(7)
C20 C36 1.501(7)
